data_1535340
loop_
_publ_author_name
'Tamazyan, R.A.'
'Molchanov, V.N.'
'Simonov, V.I.'
'Kolesnikov, N.N.'
'Kulakov, M.P.'
'Korotkov, V.E.'
'Shibaeva, R.P.'

_publ_section_title
;
 Non-superconducting oxide TlBa2LaCu2O7 with 1212 structure
;
_journal_name_full Kristallografiya
_journal_page_first 571
_journal_page_last 575
_journal_volume 37
_journal_year 1992
_chemical_formula_sum 'Ba2 Cu2 La O7 Tl'
_chemical_name_systematic 'Tl Ba2 La Cu2 O7'
_space_group_IT_number 123
_symmetry_space_group_name_Hall '-P 4 2'
_symmetry_space_group_name_H-M 'P 4/m m m'
_cell_angle_alpha 90
_cell_angle_beta 90
_cell_angle_gamma 90
_cell_formula_units_Z 1
_cell_length_a 3.944
_cell_length_b 3.944
_cell_length_c 12.607
_cell_volume 196.104
_citation_journal_id_ASTM KRISAJ
_cod_data_source_file Tamazyan_KRISAJ_1992_1334.cif
_cod_data_source_block Ba2Cu2La1O7Tl1
_cod_original_cell_volume 196.1036
_cod_original_formula_sum 'Ba2 Cu2 La1 O7 Tl1'
_cod_database_code 1535340

loop_
_symmetry_equiv_pos_as_xyz
x,y,z
-y,x,z
-x,-y,z
y,-x,z
x,-y,-z
y,x,-z
-x,y,-z
-y,-x,-z
-x,-y,-z
y,-x,-z
x,y,-z
-y,x,-z
-x,y,z
-y,-x,z
x,-y,z
y,x,z

loop_
_atom_site_label
_atom_site_type_symbol
_atom_site_fract_x
_atom_site_fract_y
_atom_site_fract_z
_atom_site_occupancy
_atom_site_U_iso_or_equiv
O3 O-2 0.626 0.5 0 0.25 0.0
La1 La+3 0.5 0.5 0.5 1 0.0
O1 O-2 0.5 0 0.3733 1 0.0
Cu1 Cu+2 0 0 0.35922 1 0.0
O2 O-2 0 0 0.1648 1 0.0
Tl1 Tl+3 0.0755 0 0 0.25 0.0
Ba1 Ba+2 0.5 0.5 0.20654 1 0.0
